data_9000740
loop_
_publ_author_name
'Catti, M.'
'Franchini-Angela M'

_publ_section_title
;
 Krautite, Mn(H2O)(AsO3OH): crystal structure, hydrogen bonding and relations
 with haidingerite and pharmacolite
;
_journal_name_full 'American Mineralogist'
_journal_page_first 1248
_journal_page_last 1254
_journal_volume 64
_journal_year 1979
_chemical_formula_sum 'As H2 Mn O5'
_chemical_name_mineral Krautite
_space_group_IT_number 4
_symmetry_space_group_name_Hall 'P 2yb'
_symmetry_space_group_name_H-M 'P 1 21 1'
_cell_angle_alpha 90
_cell_angle_beta 96.60
_cell_angle_gamma 90
_cell_formula_units_Z 8
_cell_length_a 8.012
_cell_length_b 15.956
_cell_length_c 6.801
_cell_volume 863.674
_database_code_amcsd 0000753
_exptl_crystal_density_diffrn 3.259
_cod_original_formula_sum 'Mn As O5 H2'
_cod_database_code 9000740

loop_
_space_group_symop_operation_xyz
x,y,z
-x,1/2+y,-z

loop_
_atom_site_label
_atom_site_fract_x
_atom_site_fract_y
_atom_site_fract_z
_atom_site_U_iso_or_equiv
_atom_site_type_symbol
_atom_site_attached_hydrogens
Mn(1) 0.40330 0.04510 0.65200 0.00874 Mn 0
Mn(1*) 0.10690 -0.04550 0.90430 0.00963 Mn 0
Mn(2) 0.85810 0.06630 0.16310 0.00899 Mn 0
Mn(2*) 0.65110 -0.06610 0.39340 0.00887 Mn 0
As(1) 0.40870 0.08740 0.14730 0.00773 As 0
As(1*) 0.10000 -0.08810 0.40750 0.00722 As 0
As(2) 0.81400 0.10140 0.66890 0.00659 As 0
As(2*) 0.69760 -0.10350 0.88910 0.00659 As 0
O(1) 0.29700 0.17100 0.20200 0.01393 O 0
O(1*) 0.21100 -0.16900 0.35100 0.01393 O 0
O(2) 0.32900 0.03600 -0.05400 0.00887 O 0
O(2*) 0.18300 -0.03600 0.61200 0.01267 O 0
O(3) 0.44900 0.02300 0.34200 0.01140 O 0
O(3*) 0.05800 -0.02200 0.21400 0.00380 O 0
O(4) 0.60300 0.12900 0.09200 0.01646 O 0
O(4*) -0.09000 -0.12900 0.46200 0.00887 O 0
O(5) 0.62400 0.13400 0.71700 0.01393 O 0
O(5*) 0.88800 -0.13300 0.84100 0.00887 O 0
O(6) 0.91600 0.05000 0.86200 0.00887 O 0
O(6*) 0.59300 -0.05100 0.69600 0.01140 O 0
O(7) 0.80800 0.04400 0.46200 0.01267 O 0
O(7*) 0.70700 -0.04500 0.09700 0.01140 O 0
O(8) 0.93800 0.18900 0.64400 0.01773 O 0
O(8*) 0.58300 -0.19000 0.92200 0.02026 O 0
Wat1 0.26400 0.16400 0.58300 0.01900 O 2
Wat1* 0.24800 -0.16600 0.96400 0.01773 O 2
Wat2 0.96000 0.19000 0.16800 0.02280 O 2
Wat2* 0.54500 -0.18700 0.39100 0.02280 O 2

loop_
_cod_changelog_entry_id
_cod_changelog_entry_author
_cod_changelog_entry_date
_cod_changelog_entry_text
1
;cod-tools version 3.8.0
Id: cif_guess_AMCSD_atom_types 9574 2023-05-10 09:00:05Z saulius
;
2023-05-10T18:46:39+03:00
;Derived atom types and hydrogen counts
from atom names that follow the AMCSD naming convention
(Wat == water, O-H == hydroxyl).
;

loop_
_cod_related_entry_id
_cod_related_entry_database
_cod_related_entry_code
1 AMCSD 0000753
